data_7126517
loop_
_publ_author_name
'Chang, Wei-Chieh'
'Raj, Ankit'
'Hiramatsu, Hirotsugu'
'Li, Han-Jung'
'Ziegler, Micah S.'
'Lin, Yichen'
'Huang, Shengcih'
'Liu, Hsueh-Ju'

_publ_section_title
;
 Linear, mixed-valent homocatenated tri-tin complexes featuring Sn-Sn
 bonds.
;
_journal_issue 50
_journal_name_full 'Chemical communications (Cambridge, England)'
_journal_page_first 6786
_journal_page_last 6789
_journal_paper_doi 10.1039/d0cc02699a
_journal_volume 56
_journal_year 2020
_chemical_formula_moiety 'C26 H18 Cl N3 Sn, 0.5(C4 H8 O)'
_chemical_formula_sum 'C28 H22 Cl N3 O0.5 Sn'
_chemical_formula_weight 562.62
_space_group_IT_number 14
_space_group_name_Hall '-P 2ybc'
_space_group_name_H-M_alt 'P 1 21/c 1'
_symmetry_cell_setting monoclinic
_symmetry_space_group_name_H-M 'P 1 21/c 1'
_atom_sites_solution_hydrogens geom
_atom_sites_solution_primary direct
_atom_sites_solution_secondary difmap
_audit_creation_method SHELXL-97
_audit_update_record
;
2019-11-27 deposited with the CCDC.	2020-05-12 downloaded from the CCDC.
;
_cell_angle_alpha 90.00
_cell_angle_beta 105.783(2)
_cell_angle_gamma 90.00
_cell_formula_units_Z 8
_cell_length_a 24.7397(16)
_cell_length_b 11.8214(8)
_cell_length_c 17.2848(9)
_cell_measurement_reflns_used 9695
_cell_measurement_temperature 200(2)
_cell_measurement_theta_max 25.016
_cell_measurement_theta_min 2.402
_cell_volume 4864.5(5)
_computing_molecular_graphics 'Ortep-3 for Windows (Farrugia, 1997)'
_computing_publication_material 'WinGX publication routines (Farrugia, 2005)'
_computing_structure_refinement 'SHELXL-2014/7 (Sheldrick, 2014)'
_computing_structure_solution 'SHELXL-2014/7 (Sheldrick, 2014)'
_diffrn_ambient_temperature 200(2)
_diffrn_measured_fraction_theta_full 0.995
_diffrn_measured_fraction_theta_max 0.995
_diffrn_measurement_device_type 'D8 Venture'
_diffrn_radiation_monochromator graphite
_diffrn_radiation_source 'fine-focus sealed tube'
_diffrn_radiation_type MoK\a
_diffrn_radiation_wavelength 0.71073
_diffrn_reflns_av_R_equivalents 0.0499
_diffrn_reflns_av_sigmaI/netI 0.0211
_diffrn_reflns_limit_h_max 29
_diffrn_reflns_limit_h_min -29
_diffrn_reflns_limit_k_max 14
_diffrn_reflns_limit_k_min -14
_diffrn_reflns_limit_l_max 20
_diffrn_reflns_limit_l_min -19
_diffrn_reflns_number 111868
_diffrn_reflns_theta_full 25.10
_diffrn_reflns_theta_max 25.10
_diffrn_reflns_theta_min 2.15
_exptl_absorpt_coefficient_mu 1.184
_exptl_absorpt_correction_T_max 0.9542
_exptl_absorpt_correction_T_min 0.6362
_exptl_absorpt_correction_type multi-scan
_exptl_absorpt_process_details SADABS
_exptl_crystal_colour yellow
_exptl_crystal_density_diffrn 1.536
_exptl_crystal_density_method 'not measured'
_exptl_crystal_description prism
_exptl_crystal_F_000 2256
_exptl_crystal_size_max 0.42
_exptl_crystal_size_mid 0.33
_exptl_crystal_size_min 0.04
_refine_diff_density_max 0.305
_refine_diff_density_min -0.435
_refine_diff_density_rms 0.059
_refine_ls_extinction_method none
_refine_ls_goodness_of_fit_ref 1.068
_refine_ls_hydrogen_treatment constr
_refine_ls_matrix_type full
_refine_ls_number_parameters 604
_refine_ls_number_reflns 8607
_refine_ls_number_restraints 0
_refine_ls_restrained_S_all 1.068
_refine_ls_R_factor_all 0.0324
_refine_ls_R_factor_gt 0.0231
_refine_ls_shift/su_max 0.004
_refine_ls_shift/su_mean 0.000
_refine_ls_structure_factor_coef Fsqd
_refine_ls_weighting_details 'calc w=1/[\s^2^(Fo^2^)+(0.0151P)^2^+4.4151P] where P=(Fo^2^+2Fc^2^)/3'
_refine_ls_weighting_scheme calc
_refine_ls_wR_factor_gt 0.0467
_refine_ls_wR_factor_ref 0.0510
_reflns_number_gt 7446
_reflns_number_total 8607
_reflns_threshold_expression >2sigma(I)
_cod_data_source_file d0cc02699a2.cif
_cod_data_source_block d20411
_cod_depositor_comments
;
Adding full bibliography for 7126517--7126522.cif.

2024-11-08
Z value and formula fixed to values more according to usual
chemical conventions.                 miguel
;
_cod_original_formula_sum 'C56 H44 Cl2 N6 O Sn2'
_cod_original_formula_weight 1125.25
_cod_original_formula_moiety 'C56 H44 Cl2 N6 O Sn2'
_cod_original_formula_units_Z 4
_cod_original_sg_symbol_H-M 'P 21/c'
_cod_database_code 7126517

loop_
_symmetry_equiv_pos_as_xyz
'x, y, z'
'-x, y+1/2, -z+1/2'
'-x, -y, -z'
'x, -y-1/2, z-1/2'

loop_
_atom_site_label
_atom_site_type_symbol
_atom_site_fract_x
_atom_site_fract_y
_atom_site_fract_z
_atom_site_U_iso_or_equiv
_atom_site_adp_type
_atom_site_occupancy
_atom_site_symmetry_multiplicity
_atom_site_calc_flag
_atom_site_refinement_flags
_atom_site_disorder_assembly
_atom_site_disorder_group
C1 C 0.45999(11) 1.1008(2) 0.70796(15) 0.0343(6) Uani 1 1 d . . .
H1 H 0.4240 1.1342 0.6880 0.041 Uiso 1 1 calc R . .
C2 C 0.49202(12) 1.1321(2) 0.78259(16) 0.0383(6) Uani 1 1 d . . .
H2 H 0.4788 1.1865 0.8136 0.046 Uiso 1 1 calc R . .
C3 C 0.54420(12) 1.0821(2) 0.81139(15) 0.0376(6) Uani 1 1 d . . .
H3 H 0.5672 1.1010 0.8634 0.045 Uiso 1 1 calc R . .
C4 C 0.56270(10) 1.0050(2) 0.76469(14) 0.0301(5) Uani 1 1 d . . .
H4 H 0.5985 0.9704 0.7842 0.036 Uiso 1 1 calc R . .
C5 C 0.52857(10) 0.97817(18) 0.68854(13) 0.0237(5) Uani 1 1 d . . .
C6 C 0.54212(9) 0.89783(18) 0.63240(13) 0.0218(5) Uani 1 1 d . . .
C7 C 0.58852(9) 0.82926(18) 0.63224(13) 0.0219(5) Uani 1 1 d . . .
C8 C 0.64489(9) 0.8290(2) 0.69065(13) 0.0238(5) Uani 1 1 d . . .
C9 C 0.67590(11) 0.9282(2) 0.70846(15) 0.0349(6) Uani 1 1 d . . .
H9 H 0.6602 0.9971 0.6840 0.042 Uiso 1 1 calc R . .
C10 C 0.72922(12) 0.9288(3) 0.76101(17) 0.0475(7) Uani 1 1 d . . .
H10 H 0.7498 0.9974 0.7727 0.057 Uiso 1 1 calc R . .
C11 C 0.75233(12) 0.8291(3) 0.79636(17) 0.0525(8) Uani 1 1 d . . .
H11 H 0.7890 0.8290 0.8324 0.063 Uiso 1 1 calc R . .
C12 C 0.72258(12) 0.7301(3) 0.77962(16) 0.0465(7) Uani 1 1 d . . .
H12 H 0.7387 0.6615 0.8040 0.056 Uiso 1 1 calc R . .
C13 C 0.66912(11) 0.7297(2) 0.72727(14) 0.0338(6) Uani 1 1 d . . .
H13 H 0.6488 0.6607 0.7163 0.041 Uiso 1 1 calc R . .
C14 C 0.57183(9) 0.76162(18) 0.56179(13) 0.0223(5) Uani 1 1 d . . .
C15 C 0.60597(9) 0.67657(19) 0.53261(13) 0.0230(5) Uani 1 1 d . . .
C16 C 0.60311(12) 0.5624(2) 0.54923(16) 0.0389(6) Uani 1 1 d . . .
H16 H 0.5809 0.5380 0.5831 0.047 Uiso 1 1 calc R . .
C17 C 0.63218(14) 0.4835(2) 0.51704(17) 0.0488(8) Uani 1 1 d . . .
H17 H 0.6298 0.4055 0.5290 0.059 Uiso 1 1 calc R . .
C18 C 0.66430(12) 0.5170(2) 0.46804(16) 0.0425(7) Uani 1 1 d . . .
H18 H 0.6839 0.4624 0.4457 0.051 Uiso 1 1 calc R . .
C19 C 0.66814(11) 0.6295(2) 0.45132(17) 0.0416(7) Uani 1 1 d . . .
H19 H 0.6904 0.6531 0.4173 0.050 Uiso 1 1 calc R . .
C20 C 0.63954(10) 0.7090(2) 0.48410(15) 0.0326(6) Uani 1 1 d . . .
H20 H 0.6430 0.7869 0.4731 0.039 Uiso 1 1 calc R . .
C21 C 0.51675(9) 0.79278(18) 0.52243(13) 0.0224(5) Uani 1 1 d . . .
C22 C 0.47600(9) 0.75727(19) 0.44825(13) 0.0238(5) Uani 1 1 d . . .
C23 C 0.48686(10) 0.6836(2) 0.39134(14) 0.0307(6) Uani 1 1 d . . .
H23 H 0.5228 0.6499 0.3995 0.037 Uiso 1 1 calc R . .
C24 C 0.44433(11) 0.6605(2) 0.32295(15) 0.0362(6) Uani 1 1 d . . .
H24 H 0.4513 0.6124 0.2827 0.043 Uiso 1 1 calc R . .
C25 C 0.39181(11) 0.7069(2) 0.31280(15) 0.0352(6) Uani 1 1 d . . .
H25 H 0.3620 0.6901 0.2665 0.042 Uiso 1 1 calc R . .
C26 C 0.38371(10) 0.7782(2) 0.37141(14) 0.0308(6) Uani 1 1 d . . .
H26 H 0.3475 0.8099 0.3650 0.037 Uiso 1 1 calc R . .
C27 C 0.77948(12) 0.2112(2) 0.95644(18) 0.0458(7) Uani 1 1 d . . .
H27 H 0.7397 0.2150 0.9368 0.055 Uiso 1 1 calc R . .
C28 C 0.80259(13) 0.1500(3) 1.02515(19) 0.0540(8) Uani 1 1 d . . .
H28 H 0.7794 0.1117 1.0524 0.065 Uiso 1 1 calc R . .
C29 C 0.86027(13) 0.1456(2) 1.05350(18) 0.0479(7) Uani 1 1 d . . .
H29 H 0.8773 0.1038 1.1008 0.057 Uiso 1 1 calc R . .
C30 C 0.89325(12) 0.2020(2) 1.01319(15) 0.0374(6) Uani 1 1 d . . .
H30 H 0.9330 0.1995 1.0325 0.045 Uiso 1 1 calc R . .
C31 C 0.86747(10) 0.2627(2) 0.94380(14) 0.0291(5) Uani 1 1 d . . .
C32 C 0.89632(10) 0.3313(2) 0.89751(14) 0.0266(5) Uani 1 1 d . . .
C33 C 0.95256(10) 0.34670(19) 0.89803(13) 0.0259(5) Uani 1 1 d . . .
C34 C 1.00213(10) 0.2843(2) 0.94733(13) 0.0266(5) Uani 1 1 d . . .
C35 C 1.04553(10) 0.3391(2) 1.00236(15) 0.0354(6) Uani 1 1 d . . .
H35 H 1.0443 0.4189 1.0082 0.042 Uiso 1 1 calc R . .
C36 C 1.09081(12) 0.2785(3) 1.04904(16) 0.0465(7) Uani 1 1 d . . .
H36 H 1.1202 0.3170 1.0868 0.056 Uiso 1 1 calc R . .
C37 C 1.09324(12) 0.1633(3) 1.04087(17) 0.0471(7) Uani 1 1 d . . .
H37 H 1.1242 0.1219 1.0729 0.057 Uiso 1 1 calc R . .
C38 C 1.05074(12) 0.1078(2) 0.98618(18) 0.0458(7) Uani 1 1 d . . .
H38 H 1.0524 0.0281 0.9804 0.055 Uiso 1 1 calc R . .
C39 C 1.00562(11) 0.1679(2) 0.93957(16) 0.0368(6) Uani 1 1 d . . .
H39 H 0.9766 0.1289 0.9017 0.044 Uiso 1 1 calc R . .
C40 C 0.95279(10) 0.43016(19) 0.83929(14) 0.0260(5) Uani 1 1 d . . .
C41 C 1.00200(9) 0.4673(2) 0.81190(13) 0.0276(5) Uani 1 1 d . . .
C42 C 1.02394(12) 0.3961(3) 0.76505(17) 0.0466(7) Uani 1 1 d . . .
H42 H 1.0089 0.3222 0.7533 0.056 Uiso 1 1 calc R . .
C43 C 1.06767(14) 0.4309(3) 0.7347(2) 0.0612(9) Uani 1 1 d . . .
H43 H 1.0824 0.3806 0.7027 0.073 Uiso 1 1 calc R . .
C44 C 1.08962(12) 0.5370(3) 0.75064(18) 0.0539(9) Uani 1 1 d . . .
H44 H 1.1189 0.5614 0.7286 0.065 Uiso 1 1 calc R . .
C45 C 1.06936(12) 0.6079(3) 0.79837(18) 0.0505(8) Uani 1 1 d . . .
H45 H 1.0850 0.6813 0.8103 0.061 Uiso 1 1 calc R . .
C46 C 1.02596(11) 0.5733(2) 0.82966(17) 0.0417(7) Uani 1 1 d . . .
H46 H 1.0126 0.6229 0.8636 0.050 Uiso 1 1 calc R . .
C47 C 0.89640(10) 0.46030(19) 0.80518(14) 0.0261(5) Uani 1 1 d . . .
C48 C 0.86808(10) 0.5339(2) 0.73909(13) 0.0260(5) Uani 1 1 d . . .
C49 C 0.89431(11) 0.6107(2) 0.70035(15) 0.0346(6) Uani 1 1 d . . .
H49 H 0.9340 0.6190 0.7168 0.041 Uiso 1 1 calc R . .
C50 C 0.86245(12) 0.6747(2) 0.63794(16) 0.0424(7) Uani 1 1 d . . .
H50 H 0.8800 0.7275 0.6111 0.051 Uiso 1 1 calc R . .
C51 C 0.80485(12) 0.6615(2) 0.61474(16) 0.0443(7) Uani 1 1 d . . .
H51 H 0.7821 0.7043 0.5715 0.053 Uiso 1 1 calc R . .
C52 C 0.78121(11) 0.5854(2) 0.65554(15) 0.0384(6) Uani 1 1 d . . .
H52 H 0.7415 0.5770 0.6400 0.046 Uiso 1 1 calc R . .
C53 C 0.73966(13) 0.5645(3) 0.96331(18) 0.0537(8) Uani 1 1 d . . .
H53A H 0.7085 0.5348 0.9191 0.064 Uiso 1 1 calc R . .
H53B H 0.7366 0.6480 0.9643 0.064 Uiso 1 1 calc R . .
C54 C 0.73716(13) 0.5158(4) 1.04148(19) 0.0701(11) Uani 1 1 d . . .
H54A H 0.7189 0.4406 1.0338 0.084 Uiso 1 1 calc R . .
H54B H 0.7161 0.5662 1.0687 0.084 Uiso 1 1 calc R . .
C55 C 0.79727(14) 0.5064(4) 1.0890(2) 0.0799(13) Uani 1 1 d . . .
H55A H 0.8071 0.5671 1.1299 0.096 Uiso 1 1 calc R . .
H55B H 0.8045 0.4322 1.1165 0.096 Uiso 1 1 calc R . .
C56 C 0.82980(13) 0.5178(3) 1.0302(2) 0.0691(11) Uani 1 1 d . . .
H56A H 0.8552 0.5840 1.0439 0.083 Uiso 1 1 calc R . .
H56B H 0.8531 0.4494 1.0312 0.083 Uiso 1 1 calc R . .
Cl1 Cl 0.37454(3) 0.82051(6) 0.60176(4) 0.03986(16) Uani 1 1 d . . .
Cl2 Cl 0.77371(3) 0.23355(7) 0.71276(5) 0.0557(2) Uani 1 1 d . . .
N1 N 0.47693(8) 1.02539(16) 0.66161(11) 0.0265(4) Uani 1 1 d . . .
N2 N 0.49948(8) 0.87486(15) 0.56574(11) 0.0229(4) Uani 1 1 d . . .
N3 N 0.42461(8) 0.80486(16) 0.43712(11) 0.0252(4) Uani 1 1 d . . .
N4 N 0.81078(8) 0.26564(18) 0.91612(13) 0.0347(5) Uani 1 1 d . . .
N5 N 0.86314(8) 0.40040(17) 0.84135(11) 0.0281(4) Uani 1 1 d . . .
N6 N 0.81141(8) 0.52218(17) 0.71643(11) 0.0308(5) Uani 1 1 d . . .
Sn1 Sn 0.419034(7) 0.957028(13) 0.529918(9) 0.02470(5) Uani 1 1 d . . .
Sn2 Sn 0.772984(7) 0.394075(15) 0.805573(10) 0.03041(5) Uani 1 1 d . . .
O1 O 0.79221(8) 0.53229(19) 0.95198(13) 0.0569(6) Uani 1 1 d . . .

loop_
_atom_site_aniso_label
_atom_site_aniso_U_11
_atom_site_aniso_U_22
_atom_site_aniso_U_33
_atom_site_aniso_U_23
_atom_site_aniso_U_13
_atom_site_aniso_U_12
C1 0.0422(15) 0.0286(14) 0.0371(15) 0.0008(11) 0.0193(12) 0.0092(12)
C2 0.0551(18) 0.0286(14) 0.0376(15) -0.0078(11) 0.0235(13) 0.0010(13)
C3 0.0485(17) 0.0343(15) 0.0313(14) -0.0096(12) 0.0130(12) -0.0078(13)
C4 0.0311(13) 0.0290(13) 0.0309(13) -0.0043(11) 0.0097(11) -0.0024(11)
C5 0.0294(13) 0.0184(12) 0.0257(12) 0.0015(9) 0.0117(10) -0.0022(10)
C6 0.0232(12) 0.0204(12) 0.0228(11) 0.0008(9) 0.0082(10) -0.0009(10)
C7 0.0235(12) 0.0196(12) 0.0241(11) 0.0032(9) 0.0092(9) -0.0026(10)
C8 0.0232(12) 0.0301(13) 0.0200(11) -0.0003(10) 0.0094(9) 0.0020(10)
C9 0.0331(14) 0.0365(15) 0.0345(14) 0.0029(11) 0.0081(11) -0.0047(12)
C10 0.0336(16) 0.062(2) 0.0436(16) -0.0062(15) 0.0045(13) -0.0149(15)
C11 0.0307(15) 0.084(3) 0.0375(16) -0.0067(16) 0.0006(13) 0.0086(17)
C12 0.0444(17) 0.056(2) 0.0358(15) 0.0047(14) 0.0056(13) 0.0250(15)
C13 0.0396(15) 0.0321(14) 0.0300(13) 0.0016(11) 0.0098(12) 0.0098(12)
C14 0.0248(12) 0.0195(12) 0.0250(12) 0.0024(9) 0.0110(10) -0.0015(10)
C15 0.0215(12) 0.0223(12) 0.0241(12) -0.0015(9) 0.0044(9) 0.0022(10)
C16 0.0583(18) 0.0237(14) 0.0412(15) 0.0045(11) 0.0247(14) 0.0043(13)
C17 0.074(2) 0.0217(14) 0.0513(18) 0.0014(13) 0.0179(16) 0.0128(14)
C18 0.0417(16) 0.0405(17) 0.0430(16) -0.0095(13) 0.0076(13) 0.0200(13)
C19 0.0332(15) 0.0479(18) 0.0495(17) -0.0069(14) 0.0212(13) 0.0051(13)
C20 0.0316(14) 0.0258(13) 0.0441(15) -0.0016(11) 0.0166(12) -0.0010(11)
C21 0.0240(12) 0.0201(12) 0.0248(12) -0.0014(9) 0.0098(10) -0.0013(10)
C22 0.0274(13) 0.0212(12) 0.0247(12) 0.0015(9) 0.0102(10) -0.0034(10)
C23 0.0306(13) 0.0312(14) 0.0311(13) -0.0056(11) 0.0099(11) -0.0011(11)
C24 0.0434(16) 0.0367(15) 0.0296(13) -0.0083(11) 0.0118(12) -0.0061(13)
C25 0.0364(15) 0.0389(15) 0.0272(13) -0.0027(11) 0.0034(11) -0.0083(12)
C26 0.0287(13) 0.0328(14) 0.0293(13) 0.0046(11) 0.0051(11) -0.0003(11)
C27 0.0342(15) 0.0448(17) 0.0630(19) 0.0105(15) 0.0209(14) -0.0050(13)
C28 0.0521(19) 0.0501(19) 0.067(2) 0.0204(16) 0.0293(17) -0.0059(15)
C29 0.0538(19) 0.0424(17) 0.0503(17) 0.0193(14) 0.0188(15) 0.0045(14)
C30 0.0385(15) 0.0341(15) 0.0407(15) 0.0098(12) 0.0126(12) 0.0025(12)
C31 0.0304(14) 0.0227(13) 0.0371(14) 0.0005(11) 0.0140(11) 0.0007(10)
C32 0.0256(13) 0.0237(13) 0.0307(13) 0.0026(10) 0.0079(10) 0.0016(10)
C33 0.0265(13) 0.0235(12) 0.0269(12) 0.0000(10) 0.0058(10) 0.0007(10)
C34 0.0250(12) 0.0309(13) 0.0253(12) 0.0024(10) 0.0092(10) 0.0017(10)
C35 0.0338(15) 0.0374(15) 0.0339(14) -0.0041(12) 0.0076(12) -0.0010(12)
C36 0.0326(15) 0.065(2) 0.0347(15) -0.0023(14) -0.0029(12) -0.0010(14)
C37 0.0355(16) 0.060(2) 0.0430(16) 0.0170(15) 0.0061(13) 0.0122(15)
C38 0.0411(17) 0.0350(16) 0.0612(19) 0.0114(14) 0.0140(15) 0.0104(13)
C39 0.0305(14) 0.0313(15) 0.0446(15) 0.0005(12) 0.0036(12) 0.0008(12)
C40 0.0262(13) 0.0244(13) 0.0275(12) -0.0004(10) 0.0076(10) 0.0002(10)
C41 0.0219(12) 0.0337(14) 0.0260(12) 0.0053(10) 0.0043(10) 0.0019(11)
C42 0.0499(18) 0.0443(17) 0.0523(18) -0.0036(14) 0.0253(15) -0.0002(14)
C43 0.057(2) 0.078(3) 0.060(2) 0.0005(18) 0.0367(17) 0.0092(19)
C44 0.0318(16) 0.086(3) 0.0464(18) 0.0266(18) 0.0145(14) -0.0020(17)
C45 0.0377(16) 0.057(2) 0.0538(18) 0.0106(16) 0.0079(14) -0.0163(15)
C46 0.0394(16) 0.0421(16) 0.0448(16) -0.0022(13) 0.0132(13) -0.0106(13)
C47 0.0259(12) 0.0242(12) 0.0289(12) 0.0001(10) 0.0083(10) -0.0009(10)
C48 0.0276(13) 0.0252(13) 0.0252(12) -0.0035(10) 0.0073(10) 0.0018(10)
C49 0.0336(14) 0.0340(15) 0.0343(14) 0.0066(11) 0.0064(11) 0.0002(12)
C50 0.0507(18) 0.0373(16) 0.0400(15) 0.0105(13) 0.0137(13) 0.0020(14)
C51 0.0504(18) 0.0441(17) 0.0343(15) 0.0131(13) 0.0046(13) 0.0111(14)
C52 0.0338(15) 0.0425(16) 0.0344(14) 0.0006(12) 0.0015(12) 0.0090(13)
C53 0.0448(18) 0.070(2) 0.0460(17) -0.0017(16) 0.0112(14) 0.0200(16)
C54 0.0366(18) 0.120(3) 0.052(2) 0.015(2) 0.0089(15) 0.000(2)
C55 0.0418(19) 0.109(3) 0.078(3) 0.048(2) -0.0036(18) -0.013(2)
C56 0.0350(17) 0.089(3) 0.075(2) -0.039(2) 0.0013(17) 0.0038(18)
Cl1 0.0362(4) 0.0457(4) 0.0407(4) 0.0128(3) 0.0157(3) -0.0026(3)
Cl2 0.0600(5) 0.0451(4) 0.0606(5) -0.0200(4) 0.0138(4) -0.0031(4)
N1 0.0311(11) 0.0236(11) 0.0271(10) 0.0006(8) 0.0122(9) 0.0032(9)
N2 0.0226(10) 0.0221(10) 0.0245(10) -0.0024(8) 0.0072(8) 0.0016(8)
N3 0.0235(10) 0.0273(11) 0.0242(10) 0.0007(8) 0.0056(8) -0.0006(9)
N4 0.0289(12) 0.0317(12) 0.0450(13) 0.0051(10) 0.0125(10) -0.0010(9)
N5 0.0256(11) 0.0275(11) 0.0314(11) 0.0045(9) 0.0080(9) 0.0016(9)
N6 0.0295(11) 0.0320(12) 0.0294(11) -0.0001(9) 0.0056(9) 0.0046(9)
Sn1 0.02507(9) 0.02368(9) 0.02606(9) 0.00443(7) 0.00819(7) 0.00499(7)
Sn2 0.02294(9) 0.03057(10) 0.03758(10) -0.00109(8) 0.00796(7) 0.00204(7)
O1 0.0421(12) 0.0700(15) 0.0626(14) -0.0038(11) 0.0210(11) 0.0049(11)

loop_
_atom_type_symbol
_atom_type_description
_atom_type_scat_dispersion_real
_atom_type_scat_dispersion_imag
_atom_type_scat_source
C C 0.0033 0.0016 'International Tables Vol C Tables 4.2.6.8 and 6.1.1.4'
H H 0.0000 0.0000 'International Tables Vol C Tables 4.2.6.8 and 6.1.1.4'
Cl Cl 0.1484 0.1585 'International Tables Vol C Tables 4.2.6.8 and 6.1.1.4'
N N 0.0061 0.0033 'International Tables Vol C Tables 4.2.6.8 and 6.1.1.4'
Sn Sn -0.6537 1.4246 'International Tables Vol C Tables 4.2.6.8 and 6.1.1.4'
O O 0.0106 0.0060 'International Tables Vol C Tables 4.2.6.8 and 6.1.1.4'

loop_
_geom_angle_atom_site_label_1
_geom_angle_atom_site_label_2
_geom_angle_atom_site_label_3
_geom_angle
_geom_angle_site_symmetry_1
_geom_angle_site_symmetry_3
_geom_angle_publ_flag
N1 C1 C2 123.3(2) . . ?
N1 C1 H1 118.4 . . ?
C2 C1 H1 118.4 . . ?
C1 C2 C3 117.9(2) . . ?
C1 C2 H2 121.1 . . ?
C3 C2 H2 121.1 . . ?
C4 C3 C2 119.9(2) . . ?
C4 C3 H3 120.0 . . ?
C2 C3 H3 120.0 . . ?
C3 C4 C5 119.5(2) . . ?
C3 C4 H4 120.2 . . ?
C5 C4 H4 120.3 . . ?
N1 C5 C4 120.2(2) . . ?
N1 C5 C6 113.89(19) . . ?
C4 C5 C6 125.9(2) . . ?
N2 C6 C7 109.17(19) . . ?
N2 C6 C5 115.28(19) . . ?
C7 C6 C5 135.4(2) . . ?
C6 C7 C14 106.21(19) . . ?
C6 C7 C8 128.1(2) . . ?
C14 C7 C8 125.6(2) . . ?
C9 C8 C13 117.9(2) . . ?
C9 C8 C7 120.6(2) . . ?
C13 C8 C7 121.4(2) . . ?
C10 C9 C8 121.3(3) . . ?
C10 C9 H9 119.3 . . ?
C8 C9 H9 119.3 . . ?
C11 C10 C9 119.6(3) . . ?
C11 C10 H10 120.2 . . ?
C9 C10 H10 120.2 . . ?
C12 C11 C10 120.2(3) . . ?
C12 C11 H11 119.9 . . ?
C10 C11 H11 119.9 . . ?
C11 C12 C13 120.2(3) . . ?
C11 C12 H12 119.9 . . ?
C13 C12 H12 119.9 . . ?
C12 C13 C8 120.8(3) . . ?
C12 C13 H13 119.6 . . ?
C8 C13 H13 119.6 . . ?
C21 C14 C7 106.66(19) . . ?
C21 C14 C15 125.6(2) . . ?
C7 C14 C15 127.7(2) . . ?
C20 C15 C16 117.9(2) . . ?
C20 C15 C14 120.5(2) . . ?
C16 C15 C14 121.5(2) . . ?
C17 C16 C15 120.8(2) . . ?
C17 C16 H16 119.6 . . ?
C15 C16 H16 119.6 . . ?
C18 C17 C16 120.4(3) . . ?
C18 C17 H17 119.8 . . ?
C16 C17 H17 119.8 . . ?
C17 C18 C19 119.8(2) . . ?
C17 C18 H18 120.1 . . ?
C19 C18 H18 120.1 . . ?
C18 C19 C20 119.9(3) . . ?
C18 C19 H19 120.0 . . ?
C20 C19 H19 120.0 . . ?
C15 C20 C19 121.1(2) . . ?
C15 C20 H20 119.4 . . ?
C19 C20 H20 119.4 . . ?
N2 C21 C14 109.27(19) . . ?
N2 C21 C22 116.24(19) . . ?
C14 C21 C22 134.5(2) . . ?
N3 C22 C23 120.8(2) . . ?
N3 C22 C21 113.71(19) . . ?
C23 C22 C21 125.4(2) . . ?
C24 C23 C22 118.7(2) . . ?
C24 C23 H23 120.7 . . ?
C22 C23 H23 120.7 . . ?
C25 C24 C23 120.2(2) . . ?
C25 C24 H24 119.9 . . ?
C23 C24 H24 119.9 . . ?
C26 C25 C24 118.2(2) . . ?
C26 C25 H25 120.9 . . ?
C24 C25 H25 120.9 . . ?
N3 C26 C25 122.9(2) . . ?
N3 C26 H26 118.6 . . ?
C25 C26 H26 118.6 . . ?
N4 C27 C28 122.6(3) . . ?
N4 C27 H27 118.7 . . ?
C28 C27 H27 118.7 . . ?
C27 C28 C29 118.3(3) . . ?
C27 C28 H28 120.9 . . ?
C29 C28 H28 120.9 . . ?
C28 C29 C30 120.0(3) . . ?
C28 C29 H29 120.0 . . ?
C30 C29 H29 120.0 . . ?
C29 C30 C31 119.2(3) . . ?
C29 C30 H30 120.4 . . ?
C31 C30 H30 120.4 . . ?
N4 C31 C30 120.3(2) . . ?
N4 C31 C32 114.0(2) . . ?
C30 C31 C32 125.6(2) . . ?
N5 C32 C33 109.4(2) . . ?
N5 C32 C31 115.9(2) . . ?
C33 C32 C31 134.7(2) . . ?
C32 C33 C40 106.5(2) . . ?
C32 C33 C34 127.1(2) . . ?
C40 C33 C34 126.4(2) . . ?
C35 C34 C39 118.2(2) . . ?
C35 C34 C33 121.7(2) . . ?
C39 C34 C33 120.0(2) . . ?
C34 C35 C36 120.6(3) . . ?
C34 C35 H35 119.7 . . ?
C36 C35 H35 119.7 . . ?
C37 C36 C35 120.2(3) . . ?
C37 C36 H36 119.9 . . ?
C35 C36 H36 119.9 . . ?
C36 C37 C38 119.8(3) . . ?
C36 C37 H37 120.1 . . ?
C38 C37 H37 120.1 . . ?
C37 C38 C39 120.1(3) . . ?
C37 C38 H38 119.9 . . ?
C39 C38 H38 119.9 . . ?
C38 C39 C34 121.0(3) . . ?
C38 C39 H39 119.5 . . ?
C34 C39 H39 119.5 . . ?
C47 C40 C33 106.3(2) . . ?
C47 C40 C41 126.7(2) . . ?
C33 C40 C41 126.6(2) . . ?
C42 C41 C46 118.0(2) . . ?
C42 C41 C40 119.6(2) . . ?
C46 C41 C40 122.3(2) . . ?
C41 C42 C43 121.0(3) . . ?
C41 C42 H42 119.5 . . ?
C43 C42 H42 119.5 . . ?
C44 C43 C42 120.3(3) . . ?
C44 C43 H43 119.8 . . ?
C42 C43 H43 119.8 . . ?
C45 C44 C43 119.7(3) . . ?
C45 C44 H44 120.2 . . ?
C43 C44 H44 120.2 . . ?
C44 C45 C46 120.4(3) . . ?
C44 C45 H45 119.8 . . ?
C46 C45 H45 119.8 . . ?
C41 C46 C45 120.6(3) . . ?
C41 C46 H46 119.7 . . ?
C45 C46 H46 119.7 . . ?
N5 C47 C40 109.3(2) . . ?
N5 C47 C48 116.7(2) . . ?
C40 C47 C48 133.8(2) . . ?
N6 C48 C49 120.6(2) . . ?
N6 C48 C47 113.9(2) . . ?
C49 C48 C47 125.5(2) . . ?
C50 C49 C48 119.6(2) . . ?
C50 C49 H49 120.2 . . ?
C48 C49 H49 120.2 . . ?
C49 C50 C51 119.4(3) . . ?
C49 C50 H50 120.3 . . ?
C51 C50 H50 120.3 . . ?
C52 C51 C50 118.5(2) . . ?
C52 C51 H51 120.8 . . ?
C50 C51 H51 120.8 . . ?
N6 C52 C51 123.1(3) . . ?
N6 C52 H52 118.4 . . ?
C51 C52 H52 118.4 . . ?
O1 C53 C54 106.7(2) . . ?
O1 C53 H53A 110.4 . . ?
C54 C53 H53A 110.4 . . ?
O1 C53 H53B 110.4 . . ?
C54 C53 H53B 110.4 . . ?
H53A C53 H53B 108.6 . . ?
C53 C54 C55 104.3(3) . . ?
C53 C54 H54A 110.9 . . ?
C55 C54 H54A 110.9 . . ?
C53 C54 H54B 110.9 . . ?
C55 C54 H54B 110.9 . . ?
H54A C54 H54B 108.9 . . ?
C56 C55 C54 105.3(3) . . ?
C56 C55 H55A 110.7 . . ?
C54 C55 H55A 110.7 . . ?
C56 C55 H55B 110.7 . . ?
C54 C55 H55B 110.7 . . ?
H55A C55 H55B 108.8 . . ?
O1 C56 C55 109.2(3) . . ?
O1 C56 H56A 109.8 . . ?
C55 C56 H56A 109.8 . . ?
O1 C56 H56B 109.8 . . ?
C55 C56 H56B 109.8 . . ?
H56A C56 H56B 108.3 . . ?
C1 N1 C5 119.2(2) . . ?
C1 N1 Sn1 124.82(17) . . ?
C5 N1 Sn1 115.94(14) . . ?
C6 N2 C21 108.69(18) . . ?
C6 N2 Sn1 126.69(14) . . ?
C21 N2 Sn1 124.58(15) . . ?
C26 N3 C22 119.1(2) . . ?
C26 N3 Sn1 124.57(16) . . ?
C22 N3 Sn1 115.56(14) . . ?
C27 N4 C31 119.6(2) . . ?
C27 N4 Sn2 123.95(18) . . ?
C31 N4 Sn2 115.83(15) . . ?
C47 N5 C32 108.52(19) . . ?
C47 N5 Sn2 126.63(15) . . ?
C32 N5 Sn2 124.23(15) . . ?
C52 N6 C48 118.8(2) . . ?
C52 N6 Sn2 126.31(17) . . ?
C48 N6 Sn2 114.61(15) . . ?
N2 Sn1 N3 69.05(6) . . ?
N2 Sn1 Cl1 93.69(5) . . ?
N3 Sn1 Cl1 87.79(5) . . ?
N2 Sn1 N1 67.87(6) . . ?
N3 Sn1 N1 136.42(6) . . ?
Cl1 Sn1 N1 88.65(5) . . ?
N5 Sn2 N4 69.31(7) . . ?
N5 Sn2 Cl2 91.33(6) . . ?
N4 Sn2 Cl2 87.80(5) . . ?
N5 Sn2 N6 67.71(7) . . ?
N4 Sn2 N6 136.86(7) . . ?
Cl2 Sn2 N6 89.66(5) . . ?
C53 O1 C56 106.7(2) . . ?

loop_
_geom_bond_atom_site_label_1
_geom_bond_atom_site_label_2
_geom_bond_distance
_geom_bond_site_symmetry_2
_geom_bond_publ_flag
C1 N1 1.340(3) . ?
C1 C2 1.369(4) . ?
C1 H1 0.9500 . ?
C2 C3 1.384(4) . ?
C2 H2 0.9500 . ?
C3 C4 1.376(3) . ?
C3 H3 0.9500 . ?
C4 C5 1.393(3) . ?
C4 H4 0.9500 . ?
C5 N1 1.355(3) . ?
C5 C6 1.460(3) . ?
C6 N2 1.361(3) . ?
C6 C7 1.406(3) . ?
C7 C14 1.421(3) . ?
C7 C8 1.483(3) . ?
C8 C9 1.390(3) . ?
C8 C13 1.390(3) . ?
C9 C10 1.383(4) . ?
C9 H9 0.9500 . ?
C10 C11 1.377(4) . ?
C10 H10 0.9500 . ?
C11 C12 1.371(4) . ?
C11 H11 0.9500 . ?
C12 C13 1.385(4) . ?
C12 H12 0.9500 . ?
C13 H13 0.9500 . ?
C14 C21 1.397(3) . ?
C14 C15 1.487(3) . ?
C15 C20 1.385(3) . ?
C15 C16 1.386(3) . ?
C16 C17 1.384(4) . ?
C16 H16 0.9500 . ?
C17 C18 1.368(4) . ?
C17 H17 0.9500 . ?
C18 C19 1.370(4) . ?
C18 H18 0.9500 . ?
C19 C20 1.386(3) . ?
C19 H19 0.9500 . ?
C20 H20 0.9500 . ?
C21 N2 1.363(3) . ?
C21 C22 1.460(3) . ?
C22 N3 1.355(3) . ?
C22 C23 1.394(3) . ?
C23 C24 1.379(3) . ?
C23 H23 0.9500 . ?
C24 C25 1.377(4) . ?
C24 H24 0.9500 . ?
C25 C26 1.374(3) . ?
C25 H25 0.9500 . ?
C26 N3 1.337(3) . ?
C26 H26 0.9500 . ?
C27 N4 1.339(3) . ?
C27 C28 1.375(4) . ?
C27 H27 0.9500 . ?
C28 C29 1.378(4) . ?
C28 H28 0.9500 . ?
C29 C30 1.380(4) . ?
C29 H29 0.9500 . ?
C30 C31 1.394(3) . ?
C30 H30 0.9500 . ?
C31 N4 1.354(3) . ?
C31 C32 1.455(3) . ?
C32 N5 1.360(3) . ?
C32 C33 1.401(3) . ?
C33 C40 1.417(3) . ?
C33 C34 1.485(3) . ?
C34 C35 1.386(3) . ?
C34 C39 1.387(3) . ?
C35 C36 1.388(4) . ?
C35 H35 0.9500 . ?
C36 C37 1.373(4) . ?
C36 H36 0.9500 . ?
C37 C38 1.374(4) . ?
C37 H37 0.9500 . ?
C38 C39 1.382(4) . ?
C38 H38 0.9500 . ?
C39 H39 0.9500 . ?
C40 C47 1.405(3) . ?
C40 C41 1.487(3) . ?
C41 C42 1.377(4) . ?
C41 C46 1.385(4) . ?
C42 C43 1.386(4) . ?
C42 H42 0.9500 . ?
C43 C44 1.365(5) . ?
C43 H43 0.9500 . ?
C44 C45 1.363(4) . ?
C44 H44 0.9500 . ?
C45 C46 1.388(4) . ?
C45 H45 0.9500 . ?
C46 H46 0.9500 . ?
C47 N5 1.360(3) . ?
C47 C48 1.455(3) . ?
C48 N6 1.356(3) . ?
C48 C49 1.389(3) . ?
C49 C50 1.376(4) . ?
C49 H49 0.9500 . ?
C50 C51 1.380(4) . ?
C50 H50 0.9500 . ?
C51 C52 1.368(4) . ?
C51 H51 0.9500 . ?
C52 N6 1.341(3) . ?
C52 H52 0.9500 . ?
C53 O1 1.419(3) . ?
C53 C54 1.485(4) . ?
C53 H53A 0.9900 . ?
C53 H53B 0.9900 . ?
C54 C55 1.495(4) . ?
C54 H54A 0.9900 . ?
C54 H54B 0.9900 . ?
C55 C56 1.465(5) . ?
C55 H55A 0.9900 . ?
C55 H55B 0.9900 . ?
C56 O1 1.428(4) . ?
C56 H56A 0.9900 . ?
C56 H56B 0.9900 . ?
Cl1 Sn1 2.4702(6) . ?
Cl2 Sn2 2.4882(7) . ?
N1 Sn1 2.4724(19) . ?
N2 Sn1 2.1489(18) . ?
N3 Sn1 2.4389(19) . ?
N4 Sn2 2.420(2) . ?
N5 Sn2 2.1476(19) . ?
N6 Sn2 2.523(2) . ?
